data_2235214
loop_
_publ_author_name
'Huang, Ping-Hsin'
'Wen, Yuh-Sheng'
'Shen, Jiun-Yi'

_publ_section_title
;
 2-(1<i>H</i>-Pyrrolo[2,3-<i>b</i>]pyridin-2-yl)pyridine
;
_journal_coeditor_code RK2358
_journal_issue 6
_journal_name_full 'Acta Crystallographica Section E'
_journal_page_first o1943
_journal_paper_doi 10.1107/S1600536812023690
_journal_volume 68
_journal_year 2012
_chemical_formula_iupac 'C12 H9 N3'
_chemical_formula_moiety 'C12 H9 N3'
_chemical_formula_sum 'C12 H9 N3'
_chemical_formula_weight 195.22
_chemical_name_systematic
;
2-(1<i>H</i>-Pyrrolo[2,3-<i>b</i>]pyridin-2-yl)pyridine
;
_space_group_IT_number 14
_symmetry_cell_setting monoclinic
_symmetry_space_group_name_Hall '-P 2ybc'
_symmetry_space_group_name_H-M 'P 1 21/c 1'
_atom_sites_solution_hydrogens geom
_atom_sites_solution_primary direct
_atom_sites_solution_secondary difmap
_cell_angle_alpha 90.00
_cell_angle_beta 94.331(2)
_cell_angle_gamma 90.00
_cell_formula_units_Z 4
_cell_length_a 10.1416(10)
_cell_length_b 13.7428(14)
_cell_length_c 6.7395(7)
_cell_measurement_reflns_used 1871
_cell_measurement_temperature 200(2)
_cell_measurement_theta_max 26.25
_cell_measurement_theta_min 2.50
_cell_volume 936.63(16)
_computing_cell_refinement '<i>SAINT</i> (Bruker, 2001)'
_computing_data_collection '<i>SMART</i> (Bruker, 2001)'
_computing_data_reduction '<i>SAINT</i> (Bruker, 2001)'
_computing_molecular_graphics '<i>ORTEP-3</i> (Farrugia, 1997)'
_computing_publication_material '<i>WinGX</i> (Farrugia, 1999)'
_computing_structure_refinement '<i>SHELXL97</i> (Sheldrick, 2008)'
_computing_structure_solution '<i>SHELXS97</i> (Sheldrick, 2008)'
_diffrn_ambient_temperature 200(2)
_diffrn_measured_fraction_theta_full 1.000
_diffrn_measured_fraction_theta_max 1.000
_diffrn_measurement_device_type 'Bruker SMART APEX CCD'
_diffrn_measurement_method '\w scans'
_diffrn_radiation_monochromator graphite
_diffrn_radiation_source 'fine-focus sealed tube'
_diffrn_radiation_type MoK\a
_diffrn_radiation_wavelength 0.71073
_diffrn_reflns_av_R_equivalents 0.0562
_diffrn_reflns_av_sigmaI/netI 0.0555
_diffrn_reflns_limit_h_max 13
_diffrn_reflns_limit_h_min -13
_diffrn_reflns_limit_k_max 17
_diffrn_reflns_limit_k_min -17
_diffrn_reflns_limit_l_max 8
_diffrn_reflns_limit_l_min -8
_diffrn_reflns_number 7069
_diffrn_reflns_theta_full 27.50
_diffrn_reflns_theta_max 27.50
_diffrn_reflns_theta_min 2.01
_exptl_absorpt_coefficient_mu 0.086
_exptl_absorpt_correction_T_max 0.9957
_exptl_absorpt_correction_T_min 0.9380
_exptl_absorpt_correction_type multi-scan
_exptl_absorpt_process_details '(<i>SADABS</i>; Bruker, 2001)'
_exptl_crystal_colour colourless
_exptl_crystal_density_diffrn 1.384
_exptl_crystal_density_meas 1.384
_exptl_crystal_density_method 'not measured'
_exptl_crystal_description needle
_exptl_crystal_F_000 408
_exptl_crystal_size_max 0.55
_exptl_crystal_size_mid 0.15
_exptl_crystal_size_min 0.05
_refine_diff_density_max 0.253
_refine_diff_density_min -0.200
_refine_ls_extinction_method none
_refine_ls_goodness_of_fit_ref 1.187
_refine_ls_hydrogen_treatment constr
_refine_ls_matrix_type full
_refine_ls_number_parameters 136
_refine_ls_number_reflns 2154
_refine_ls_number_restraints 0
_refine_ls_restrained_S_all 1.187
_refine_ls_R_factor_all 0.0778
_refine_ls_R_factor_gt 0.0638
_refine_ls_shift/su_max 0.000
_refine_ls_shift/su_mean 0.000
_refine_ls_structure_factor_coef Fsqd
_refine_ls_weighting_details 'calc w=1/[\s^2^(Fo^2^)+(0.0366P)^2^+0.2976P] where P=(Fo^2^+2Fc^2^)/3'
_refine_ls_weighting_scheme calc
_refine_ls_wR_factor_gt 0.1380
_refine_ls_wR_factor_ref 0.1445
_reflns_number_gt 1792
_reflns_number_total 2154
_reflns_threshold_expression I>2\sa(I)
_cod_data_source_file rk2358.cif
_cod_data_source_block I
_cod_original_sg_symbol_H-M 'P 21/c'
_cod_database_code 2235214
_cod_database_fobs_code 2235214

loop_
_symmetry_equiv_pos_as_xyz
'x, y, z'
'-x, y+1/2, -z+1/2'
'-x, -y, -z'
'x, -y-1/2, z-1/2'

loop_
_atom_site_type_symbol
_atom_site_label
_atom_site_fract_x
_atom_site_fract_y
_atom_site_fract_z
_atom_site_U_iso_or_equiv
_atom_site_adp_type
_atom_site_calc_flag
_atom_site_refinement_flags
_atom_site_occupancy
_atom_site_symmetry_multiplicity
N N1 0.66995(16) 0.94501(12) 0.0034(2) 0.0382(4) Uani d . 1 1
N N2 0.50593(15) 0.92225(11) 0.2357(2) 0.0324(4) Uani d . 1 1
H H2 0.4394 0.9513 0.1684 0.039 Uiso calc R 1 1
N N3 0.27130(16) 0.91454(12) 0.4136(2) 0.0371(4) Uani d . 1 1
C C1 0.7961(2) 0.92562(16) -0.0253(3) 0.0418(5) Uani d . 1 1
H H1 0.8296 0.9475 -0.1454 0.050 Uiso calc R 1 1
C C2 0.8818(2) 0.87517(16) 0.1101(3) 0.0412(5) Uani d . 1 1
H H2A 0.9707 0.8639 0.0808 0.049 Uiso calc R 1 1
C C3 0.8377(2) 0.84179(14) 0.2859(3) 0.0391(5) Uani d . 1 1
H H3 0.8948 0.8070 0.3790 0.047 Uiso calc R 1 1
C C4 0.70684(19) 0.86035(13) 0.3238(3) 0.0333(4) Uani d . 1 1
C C5 0.62979(18) 0.91210(13) 0.1741(3) 0.0316(4) Uani d . 1 1
C C6 0.62305(19) 0.84091(13) 0.4777(3) 0.0351(5) Uani d . 1 1
H H6 0.6466 0.8073 0.5984 0.042 Uiso calc R 1 1
C C7 0.50115(19) 0.87982(13) 0.4198(3) 0.0323(4) Uani d . 1 1
C C8 0.37880(18) 0.87873(13) 0.5192(3) 0.0327(4) Uani d . 1 1
C C9 0.3725(2) 0.84151(14) 0.7108(3) 0.0411(5) Uani d . 1 1
H H9 0.4501 0.8179 0.7828 0.049 Uiso calc R 1 1
C C10 0.2536(2) 0.83931(15) 0.7945(3) 0.0465(6) Uani d . 1 1
H H10 0.2474 0.8138 0.9244 0.056 Uiso calc R 1 1
C C11 0.1429(2) 0.87497(16) 0.6860(3) 0.0460(5) Uani d . 1 1
H H11 0.0586 0.8738 0.7388 0.055 Uiso calc R 1 1
C C12 0.1579(2) 0.91213(16) 0.5003(3) 0.0440(5) Uani d . 1 1
H H12 0.0817 0.9380 0.4283 0.053 Uiso calc R 1 1

loop_
_atom_site_aniso_label
_atom_site_aniso_U_11
_atom_site_aniso_U_22
_atom_site_aniso_U_33
_atom_site_aniso_U_12
_atom_site_aniso_U_13
_atom_site_aniso_U_23
N1 0.0389(9) 0.0415(9) 0.0336(9) 0.0069(7) -0.0001(7) 0.0021(7)
N2 0.0326(8) 0.0329(8) 0.0306(8) 0.0031(6) -0.0059(6) 0.0030(7)
N3 0.0347(9) 0.0376(9) 0.0382(9) -0.0009(7) -0.0026(7) 0.0040(7)
C1 0.0422(11) 0.0459(12) 0.0373(11) 0.0069(9) 0.0026(9) 0.0005(9)
C2 0.0352(11) 0.0435(12) 0.0444(12) 0.0067(9) -0.0013(9) -0.0031(10)
C3 0.0366(11) 0.0361(11) 0.0426(12) 0.0037(8) -0.0104(9) 0.0006(9)
C4 0.0379(10) 0.0259(9) 0.0341(10) -0.0004(8) -0.0101(8) -0.0009(8)
C5 0.0336(10) 0.0281(9) 0.0319(10) 0.0027(8) -0.0050(8) -0.0030(8)
C6 0.0390(11) 0.0298(10) 0.0344(10) -0.0013(8) -0.0106(8) 0.0053(8)
C7 0.0382(10) 0.0253(9) 0.0321(10) -0.0037(8) -0.0065(8) 0.0015(8)
C8 0.0357(10) 0.0253(9) 0.0358(10) -0.0038(7) -0.0054(8) -0.0002(8)
C9 0.0453(12) 0.0367(11) 0.0401(11) -0.0023(9) -0.0050(9) 0.0062(9)
C10 0.0566(14) 0.0433(12) 0.0397(12) -0.0035(10) 0.0054(10) 0.0083(10)
C11 0.0410(12) 0.0458(12) 0.0521(13) -0.0032(10) 0.0094(10) 0.0023(10)
C12 0.0393(11) 0.0444(12) 0.0473(12) 0.0000(9) -0.0027(9) 0.0011(10)

loop_
_atom_type_symbol
_atom_type_description
_atom_type_scat_dispersion_real
_atom_type_scat_dispersion_imag
_atom_type_scat_source
C C 0.0033 0.0016 'International Tables Vol C Tables 4.2.6.8 and 6.1.1.4'
H H 0.0000 0.0000 'International Tables Vol C Tables 4.2.6.8 and 6.1.1.4'
N N 0.0061 0.0033 'International Tables Vol C Tables 4.2.6.8 and 6.1.1.4'

loop_
_geom_angle_atom_site_label_1
_geom_angle_atom_site_label_2
_geom_angle_atom_site_label_3
_geom_angle
C5 N1 C1 114.66(18)
C5 N2 C7 109.17(15)
C5 N2 H2 125.4
C7 N2 H2 125.4
C12 N3 C8 116.82(17)
N1 C1 C2 124.1(2)
N1 C1 H1 117.9
C2 C1 H1 117.9
C3 C2 C1 120.04(19)
C3 C2 H2A 120.0
C1 C2 H2A 120.0
C2 C3 C4 118.22(19)
C2 C3 H3 120.9
C4 C3 H3 120.9
C3 C4 C6 137.09(19)
C3 C4 C5 116.24(18)
C6 C4 C5 106.67(17)
N1 C5 N2 125.47(17)
N1 C5 C4 126.71(18)
N2 C5 C4 107.81(17)
C7 C6 C4 107.17(17)
C7 C6 H6 126.4
C4 C6 H6 126.4
N2 C7 C6 109.17(17)
N2 C7 C8 120.62(16)
C6 C7 C8 130.19(18)
N3 C8 C9 122.01(18)
N3 C8 C7 115.95(17)
C9 C8 C7 122.04(18)
C10 C9 C8 119.5(2)
C10 C9 H9 120.2
C8 C9 H9 120.2
C9 C10 C11 118.7(2)
C9 C10 H10 120.7
C11 C10 H10 120.7
C12 C11 C10 118.2(2)
C12 C11 H11 120.9
C10 C11 H11 120.9
N3 C12 C11 124.7(2)
N3 C12 H12 117.6
C11 C12 H12 117.6

loop_
_geom_bond_atom_site_label_1
_geom_bond_atom_site_label_2
_geom_bond_distance
N1 C5 1.328(2)
N1 C1 1.335(3)
N2 C5 1.360(2)
N2 C7 1.376(2)
N2 H2 0.8800
N3 C12 1.329(3)
N3 C8 1.349(2)
C1 C2 1.396(3)
C1 H1 0.9500
C2 C3 1.377(3)
C2 H2A 0.9500
C3 C4 1.393(3)
C3 H3 0.9500
C4 C6 1.415(3)
C4 C5 1.420(3)
C6 C7 1.376(3)
C6 H6 0.9500
C7 C8 1.454(3)
C8 C9 1.395(3)
C9 C10 1.369(3)
C9 H9 0.9500
C10 C11 1.383(3)
C10 H10 0.9500
C11 C12 1.371(3)
C11 H11 0.9500
C12 H12 0.9500

loop_
_geom_hbond_atom_site_label_D
_geom_hbond_atom_site_label_H
_geom_hbond_atom_site_label_A
_geom_hbond_site_symmetry_A
_geom_hbond_distance_DH
_geom_hbond_distance_HA
_geom_hbond_distance_DA
_geom_hbond_angle_DHA
N2 H2 N1 3_675 0.88 2.100 2.944(2) 162

loop_
_cod_related_entry_id
_cod_related_entry_database
_cod_related_entry_code
1 ChemSpider 29332620
